data_4036278
loop_
_publ_author_name
'Kang, YoungKu'
'Chen, Weijie'
'Breugst, Martin'
'Seidel, Daniel'

_publ_section_title
;
 Asymmetric Redox-Annulation of Cyclic Amines.
;
_journal_issue 19
_journal_name_full 'The Journal of organic chemistry'
_journal_page_first 9628
_journal_page_last 9640
_journal_paper_doi 10.1021/acs.joc.5b01384
_journal_volume 80
_journal_year 2015
_chemical_absolute_configuration ad
_chemical_formula_sum 'C20 H21 Br N2 O2'
_chemical_formula_weight 401.30
_space_group_crystal_system orthorhombic
_space_group_IT_number 19
_space_group_name_Hall 'P 2ac 2ab'
_space_group_name_H-M_alt 'P 21 21 21'
_atom_sites_solution_hydrogens geom
_audit_creation_method SHELXL-2013
_cell_angle_alpha 90
_cell_angle_beta 90
_cell_angle_gamma 90
_cell_formula_units_Z 4
_cell_length_a 6.7867(4)
_cell_length_b 7.9287(5)
_cell_length_c 33.718(2)
_cell_measurement_reflns_used 9693
_cell_measurement_temperature 100(2)
_cell_measurement_theta_max 30.87
_cell_measurement_theta_min 2.42
_cell_volume 1814.36(19)
_computing_cell_refinement 'Bruker SAINT'
_computing_data_collection 'Bruker APEX2'
_computing_data_reduction 'Bruker SAINT'
_computing_molecular_graphics 'Bruker SHELXTL'
_computing_publication_material 'Bruker SHELXTL'
_computing_structure_refinement 'SHELXL-2013 (Sheldrick, 2013)'
_computing_structure_solution 'SHELXS-97 (Sheldrick 2008)'
_diffrn_ambient_temperature 100(2)
_diffrn_measured_fraction_theta_full 0.999
_diffrn_measured_fraction_theta_max 0.998
_diffrn_measurement_device_type 'Bruker APEX-II CCD'
_diffrn_measurement_method '\f and \w scans'
_diffrn_radiation_type MoK\a
_diffrn_radiation_wavelength 0.71073
_diffrn_reflns_av_R_equivalents 0.0411
_diffrn_reflns_av_unetI/netI 0.0385
_diffrn_reflns_Laue_measured_fraction_full 0.999
_diffrn_reflns_Laue_measured_fraction_max 0.998
_diffrn_reflns_limit_h_max 9
_diffrn_reflns_limit_h_min -9
_diffrn_reflns_limit_k_max 11
_diffrn_reflns_limit_k_min -11
_diffrn_reflns_limit_l_max 48
_diffrn_reflns_limit_l_min -48
_diffrn_reflns_number 23446
_diffrn_reflns_point_group_measured_fraction_full 1.000
_diffrn_reflns_point_group_measured_fraction_max 0.999
_diffrn_reflns_theta_full 25.242
_diffrn_reflns_theta_max 30.993
_diffrn_reflns_theta_min 1.208
_exptl_absorpt_coefficient_mu 2.281
_exptl_absorpt_correction_T_max 0.4334
_exptl_absorpt_correction_T_min 0.3052
_exptl_absorpt_correction_type multi-scan
_exptl_absorpt_process_details 'Bruker SAINT (SADABS)'
_exptl_crystal_colour colourless
_exptl_crystal_density_diffrn 1.469
_exptl_crystal_description lathe
_exptl_crystal_F_000 824
_exptl_crystal_size_max 0.530
_exptl_crystal_size_mid 0.350
_exptl_crystal_size_min 0.065
_refine_diff_density_max 0.755
_refine_diff_density_min -0.302
_refine_diff_density_rms 0.079
_refine_ls_abs_structure_details
; 
 Flack x determined using 1987 quotients [(I+)-(I-)]/[(I+)+(I-)] 
 (Parsons and Flack (2004), Acta Cryst. A60, s61). 
;
_refine_ls_abs_structure_Flack -0.007(4)
_refine_ls_extinction_method none
_refine_ls_goodness_of_fit_ref 1.010
_refine_ls_hydrogen_treatment constr
_refine_ls_matrix_type full
_refine_ls_number_parameters 227
_refine_ls_number_reflns 5762
_refine_ls_number_restraints 0
_refine_ls_restrained_S_all 1.010
_refine_ls_R_factor_all 0.0446
_refine_ls_R_factor_gt 0.0364
_refine_ls_shift/su_max 0.000
_refine_ls_shift/su_mean 0.000
_refine_ls_structure_factor_coef Fsqd
_refine_ls_weighting_details 'w=1/[\s^2^(Fo^2^)+(0.0500P)^2^+0.2500P] where P=(Fo^2^+2Fc^2^)/3'
_refine_ls_weighting_scheme calc
_refine_ls_wR_factor_gt 0.0826
_refine_ls_wR_factor_ref 0.0860
_reflns_Friedel_coverage 0.738
_reflns_Friedel_fraction_full 1.000
_reflns_Friedel_fraction_max 0.999
_reflns_number_gt 5108
_reflns_number_total 5762
_reflns_threshold_expression 'I > 2\s(I)'
_cod_data_source_file jo5b01384_si_003.cif
_cod_data_source_block yk423major_P212121
_cod_original_cell_volume 1814.4(2)
_cod_database_code 4036278
_shelx_space_group_comment
; 
The symmetry employed for this shelxl refinement is uniquely defined 
by the following loop, which should always be used as a source of 
symmetry information in preference to the above space-group names. 
They are only intended as comments. 
;
_shelx_estimated_absorpt_t_min 0.378
_shelx_estimated_absorpt_t_max 0.866
_shelxl_version_number 2013-4

loop_
_space_group_symop_operation_xyz
'x, y, z'
'-x+1/2, -y, z+1/2'
'-x, y+1/2, -z+1/2'
'x+1/2, -y+1/2, -z'

loop_
_atom_site_label
_atom_site_type_symbol
_atom_site_fract_x
_atom_site_fract_y
_atom_site_fract_z
_atom_site_U_iso_or_equiv
_atom_site_adp_type
_atom_site_occupancy
_atom_site_site_symmetry_order
_atom_site_calc_flag
_atom_site_refinement_flags_posn
_atom_site_refinement_flags_adp
Br1 Br 0.57961(5) 0.67454(4) 0.20689(2) 0.02947(10) Uani 1 1 d . .
O1 O 0.9062(3) 1.1947(2) 0.36473(6) 0.0234(4) Uani 1 1 d . .
O2 O 0.6291(3) 1.0620(3) 0.37029(6) 0.0239(4) Uani 1 1 d . .
N1 N 1.1435(3) 0.8361(3) 0.44315(6) 0.0147(4) Uani 1 1 d . .
N2 N 0.8087(3) 1.0713(3) 0.37377(7) 0.0175(5) Uani 1 1 d . .
C1 C 1.0181(4) 0.9740(3) 0.42879(7) 0.0144(5) Uani 1 1 d . .
H1 H 1.1008 1.0760 0.4236 0.017 Uiso 1 1 calc R U
C2 C 0.9164(4) 0.9184(3) 0.39017(7) 0.0142(4) Uani 1 1 d . .
H2 H 0.8185 0.8278 0.3963 0.017 Uiso 1 1 calc R U
C3 C 1.0571(4) 0.8561(3) 0.35789(7) 0.0153(5) Uani 1 1 d . .
H3 H 1.1458 0.9520 0.3506 0.018 Uiso 1 1 calc R U
C4 C 1.1860(4) 0.7155(3) 0.37567(8) 0.0182(5) Uani 1 1 d . .
H4 H 1.1014 0.6166 0.3826 0.022 Uiso 1 1 calc R U
C5 C 1.2848(4) 0.7819(4) 0.41279(8) 0.0179(5) Uani 1 1 d . .
H5A H 1.3702 0.6926 0.4240 0.022 Uiso 1 1 calc R U
H5B H 1.3700 0.8786 0.4056 0.022 Uiso 1 1 calc R U
C6 C 1.2600(4) 0.8954(3) 0.47734(8) 0.0161(5) Uani 1 1 d . .
H6A H 1.3603 0.9764 0.4678 0.019 Uiso 1 1 calc R U
H6B H 1.3304 0.7980 0.4890 0.019 Uiso 1 1 calc R U
C7 C 1.1388(4) 0.9788(3) 0.50913(7) 0.0147(5) Uani 1 1 d . .
C8 C 1.2199(4) 1.0011(3) 0.54688(8) 0.0190(5) Uani 1 1 d . .
H8 H 1.3476 0.9580 0.5524 0.023 Uiso 1 1 calc R U
C9 C 1.1172(4) 1.0848(3) 0.57613(8) 0.0195(6) Uani 1 1 d . .
H9 H 1.1742 1.0999 0.6016 0.023 Uiso 1 1 calc R U
C10 C 0.9282(5) 1.1476(3) 0.56810(8) 0.0217(5) Uani 1 1 d . .
H10 H 0.8560 1.2046 0.5882 0.026 Uiso 1 1 calc R U
C11 C 0.8474(5) 1.1259(3) 0.53072(8) 0.0194(5) Uani 1 1 d . .
H11 H 0.7197 1.1691 0.5252 0.023 Uiso 1 1 calc R U
C12 C 0.9514(4) 1.0409(3) 0.50089(8) 0.0156(5) Uani 1 1 d . .
C13 C 0.8629(4) 1.0155(3) 0.46016(7) 0.0163(5) Uani 1 1 d . .
H13A H 0.7920 1.1193 0.4522 0.020 Uiso 1 1 calc R U
H13B H 0.7658 0.9225 0.4614 0.020 Uiso 1 1 calc R U
C14 C 1.3427(5) 0.6610(5) 0.34553(9) 0.0270(6) Uani 1 1 d . .
H14A H 1.4256 0.7579 0.3387 0.040 Uiso 1 1 calc R U
H14B H 1.2780 0.6184 0.3215 0.040 Uiso 1 1 calc R U
H14C H 1.4246 0.5718 0.3571 0.040 Uiso 1 1 calc R U
C15 C 0.9440(4) 0.8054(3) 0.32086(7) 0.0165(5) Uani 1 1 d . .
C16 C 0.8494(4) 0.6497(4) 0.31732(8) 0.0210(6) Uani 1 1 d . .
H16 H 0.8588 0.5702 0.3383 0.025 Uiso 1 1 calc R U
C17 C 0.7415(5) 0.6090(4) 0.28347(8) 0.0233(6) Uani 1 1 d . .
H17 H 0.6779 0.5027 0.2813 0.028 Uiso 1 1 calc R U
C18 C 0.7284(4) 0.7259(4) 0.25305(9) 0.0226(6) Uani 1 1 d . .
C19 C 0.8220(5) 0.8804(4) 0.25564(9) 0.0270(7) Uani 1 1 d . .
H19 H 0.8130 0.9591 0.2345 0.032 Uiso 1 1 calc R U
C20 C 0.9294(5) 0.9191(4) 0.28958(8) 0.0228(5) Uani 1 1 d . .
H20 H 0.9940 1.0251 0.2914 0.027 Uiso 1 1 calc R U

loop_
_atom_site_aniso_label
_atom_site_aniso_U_11
_atom_site_aniso_U_22
_atom_site_aniso_U_33
_atom_site_aniso_U_23
_atom_site_aniso_U_13
_atom_site_aniso_U_12
Br1 0.02467(14) 0.03920(17) 0.02454(14) -0.01110(13) -0.00828(12) 0.00297(14)
O1 0.0286(10) 0.0174(9) 0.0243(9) 0.0057(7) 0.0046(8) 0.0013(9)
O2 0.0188(10) 0.0313(11) 0.0216(10) 0.0009(9) -0.0055(8) 0.0058(8)
N1 0.0150(9) 0.0150(10) 0.0141(9) -0.0004(8) -0.0020(7) 0.0036(9)
N2 0.0202(11) 0.0202(11) 0.0122(10) 0.0006(8) -0.0006(8) 0.0036(9)
C1 0.0162(11) 0.0137(11) 0.0134(11) 0.0016(9) 0.0003(9) 0.0005(9)
C2 0.0148(11) 0.0131(10) 0.0146(10) 0.0010(8) -0.0011(10) 0.0026(10)
C3 0.0150(12) 0.0178(12) 0.0130(10) -0.0007(8) 0.0014(9) 0.0001(9)
C4 0.0202(13) 0.0190(13) 0.0155(12) -0.0014(10) 0.0011(10) 0.0040(10)
C5 0.0160(12) 0.0207(13) 0.0171(12) -0.0002(10) 0.0006(9) 0.0034(10)
C6 0.0155(12) 0.0188(12) 0.0141(11) 0.0007(9) -0.0016(10) 0.0008(10)
C7 0.0175(12) 0.0119(11) 0.0148(11) 0.0011(9) -0.0001(9) -0.0016(9)
C8 0.0205(13) 0.0160(12) 0.0205(13) 0.0032(10) -0.0049(10) -0.0028(11)
C9 0.0270(15) 0.0154(12) 0.0160(11) 0.0002(10) -0.0043(10) -0.0054(10)
C10 0.0314(14) 0.0157(12) 0.0178(12) -0.0020(9) 0.0013(12) 0.0016(12)
C11 0.0231(13) 0.0149(12) 0.0202(13) 0.0007(9) -0.0005(10) 0.0034(10)
C12 0.0198(14) 0.0127(11) 0.0142(11) 0.0015(9) -0.0013(10) -0.0002(9)
C13 0.0179(12) 0.0181(12) 0.0128(11) -0.0009(10) -0.0008(9) 0.0045(10)
C14 0.0246(14) 0.0355(17) 0.0208(13) -0.0042(13) 0.0023(11) 0.0120(14)
C15 0.0144(11) 0.0204(12) 0.0147(11) -0.0016(9) 0.0018(9) -0.0004(10)
C16 0.0237(13) 0.0213(14) 0.0180(12) 0.0004(11) 0.0027(10) -0.0014(11)
C17 0.0233(14) 0.0234(13) 0.0231(14) -0.0064(11) 0.0034(11) -0.0038(12)
C18 0.0171(13) 0.0318(15) 0.0188(13) -0.0083(11) -0.0009(10) 0.0008(11)
C19 0.0309(17) 0.0333(17) 0.0167(13) 0.0050(12) -0.0055(12) -0.0032(13)
C20 0.0267(13) 0.0232(12) 0.0184(12) 0.0038(10) -0.0017(13) -0.0065(12)

loop_
_atom_type_symbol
_atom_type_description
_atom_type_scat_dispersion_real
_atom_type_scat_dispersion_imag
_atom_type_scat_source
C C 0.0033 0.0016 'International Tables Vol C Tables 4.2.6.8 and 6.1.1.4'
H H 0.0000 0.0000 'International Tables Vol C Tables 4.2.6.8 and 6.1.1.4'
N N 0.0061 0.0033 'International Tables Vol C Tables 4.2.6.8 and 6.1.1.4'
O O 0.0106 0.0060 'International Tables Vol C Tables 4.2.6.8 and 6.1.1.4'
Br Br -0.2901 2.4595 'International Tables Vol C Tables 4.2.6.8 and 6.1.1.4'

loop_
_geom_angle_atom_site_label_1
_geom_angle_atom_site_label_2
_geom_angle_atom_site_label_3
_geom_angle
C1 N1 C5 111.5(2)
C1 N1 C6 109.3(2)
C5 N1 C6 106.7(2)
O1 N2 O2 124.3(2)
O1 N2 C2 118.0(2)
O2 N2 C2 117.7(2)
N1 C1 C13 109.4(2)
N1 C1 C2 109.0(2)
C13 C1 C2 109.8(2)
N1 C1 H1 109.6
C13 C1 H1 109.6
C2 C1 H1 109.6
N2 C2 C3 107.40(19)
N2 C2 C1 107.2(2)
C3 C2 C1 114.5(2)
N2 C2 H2 109.2
C3 C2 H2 109.2
C1 C2 H2 109.2
C15 C3 C2 110.8(2)
C15 C3 C4 114.6(2)
C2 C3 C4 108.2(2)
C15 C3 H3 107.7
C2 C3 H3 107.7
C4 C3 H3 107.7
C5 C4 C14 109.8(2)
C5 C4 C3 108.8(2)
C14 C4 C3 109.9(2)
C5 C4 H4 109.5
C14 C4 H4 109.5
C3 C4 H4 109.5
N1 C5 C4 112.9(2)
N1 C5 H5A 109.0
C4 C5 H5A 109.0
N1 C5 H5B 109.0
C4 C5 H5B 109.0
H5A C5 H5B 107.8
N1 C6 C7 113.8(2)
N1 C6 H6A 108.8
C7 C6 H6A 108.8
N1 C6 H6B 108.8
C7 C6 H6B 108.8
H6A C6 H6B 107.7
C12 C7 C8 119.8(2)
C12 C7 C6 120.8(2)
C8 C7 C6 119.3(2)
C9 C8 C7 120.9(3)
C9 C8 H8 119.6
C7 C8 H8 119.6
C8 C9 C10 119.7(3)
C8 C9 H9 120.2
C10 C9 H9 120.2
C11 C10 C9 119.6(3)
C11 C10 H10 120.2
C9 C10 H10 120.2
C10 C11 C12 120.9(3)
C10 C11 H11 119.6
C12 C11 H11 119.6
C7 C12 C11 119.2(2)
C7 C12 C13 119.8(2)
C11 C12 C13 121.1(2)
C12 C13 C1 112.6(2)
C12 C13 H13A 109.1
C1 C13 H13A 109.1
C12 C13 H13B 109.1
C1 C13 H13B 109.1
H13A C13 H13B 107.8
C4 C14 H14A 109.5
C4 C14 H14B 109.5
H14A C14 H14B 109.5
C4 C14 H14C 109.5
H14A C14 H14C 109.5
H14B C14 H14C 109.5
C20 C15 C16 118.4(2)
C20 C15 C3 119.2(2)
C16 C15 C3 122.4(2)
C17 C16 C15 121.1(3)
C17 C16 H16 119.5
C15 C16 H16 119.5
C18 C17 C16 119.0(3)
C18 C17 H17 120.5
C16 C17 H17 120.5
C17 C18 C19 121.1(3)
C17 C18 Br1 119.8(2)
C19 C18 Br1 119.1(2)
C18 C19 C20 119.2(3)
C18 C19 H19 120.4
C20 C19 H19 120.4
C15 C20 C19 121.2(3)
C15 C20 H20 119.4
C19 C20 H20 119.4

loop_
_geom_bond_atom_site_label_1
_geom_bond_atom_site_label_2
_geom_bond_distance
Br1 C18 1.899(3)
O1 N2 1.220(3)
O2 N2 1.227(3)
N1 C1 1.467(3)
N1 C5 1.467(3)
N1 C6 1.475(3)
N2 C2 1.520(3)
C1 C13 1.528(4)
C1 C2 1.538(4)
C1 H1 1.0000
C2 C3 1.530(3)
C2 H2 1.0000
C3 C15 1.520(4)
C3 C4 1.539(4)
C3 H3 1.0000
C4 C5 1.514(4)
C4 C14 1.533(4)
C4 H4 1.0000
C5 H5A 0.9900
C5 H5B 0.9900
C6 C7 1.504(4)
C6 H6A 0.9900
C6 H6B 0.9900
C7 C12 1.392(4)
C7 C8 1.398(4)
C8 C9 1.378(4)
C8 H8 0.9500
C9 C10 1.402(4)
C9 H9 0.9500
C10 C11 1.385(4)
C10 H10 0.9500
C11 C12 1.401(4)
C11 H11 0.9500
C12 C13 1.512(4)
C13 H13A 0.9900
C13 H13B 0.9900
C14 H14A 0.9800
C14 H14B 0.9800
C14 H14C 0.9800
C15 C20 1.391(4)
C15 C16 1.397(4)
C16 C17 1.394(4)
C16 H16 0.9500
C17 C18 1.385(4)
C17 H17 0.9500
C18 C19 1.382(5)
C19 C20 1.391(4)
C19 H19 0.9500
C20 H20 0.9500

loop_
_geom_torsion_atom_site_label_1
_geom_torsion_atom_site_label_2
_geom_torsion_atom_site_label_3
_geom_torsion_atom_site_label_4
_geom_torsion
C5 N1 C1 C13 175.3(2)
C6 N1 C1 C13 -66.9(3)
C5 N1 C1 C2 55.3(3)
C6 N1 C1 C2 173.1(2)
O1 N2 C2 C3 -61.8(3)
O2 N2 C2 C3 117.8(3)
O1 N2 C2 C1 61.6(3)
O2 N2 C2 C1 -118.8(3)
N1 C1 C2 N2 -173.2(2)
C13 C1 C2 N2 67.0(3)
N1 C1 C2 C3 -54.2(3)
C13 C1 C2 C3 -174.0(2)
N2 C2 C3 C15 -60.7(3)
C1 C2 C3 C15 -179.5(2)
N2 C2 C3 C4 173.0(2)
C1 C2 C3 C4 54.1(3)
C15 C3 C4 C5 -178.4(2)
C2 C3 C4 C5 -54.3(3)
C15 C3 C4 C14 61.3(3)
C2 C3 C4 C14 -174.6(2)
C1 N1 C5 C4 -61.2(3)
C6 N1 C5 C4 179.4(2)
C14 C4 C5 N1 -179.8(2)
C3 C4 C5 N1 59.9(3)
C1 N1 C6 C7 51.0(3)
C5 N1 C6 C7 171.8(2)
N1 C6 C7 C12 -19.5(3)
N1 C6 C7 C8 163.6(2)
C12 C7 C8 C9 -0.3(4)
C6 C7 C8 C9 176.6(2)
C7 C8 C9 C10 0.4(4)
C8 C9 C10 C11 -0.5(4)
C9 C10 C11 C12 0.5(4)
C8 C7 C12 C11 0.3(4)
C6 C7 C12 C11 -176.6(2)
C8 C7 C12 C13 -179.5(2)
C6 C7 C12 C13 3.7(4)
C10 C11 C12 C7 -0.3(4)
C10 C11 C12 C13 179.4(2)
C7 C12 C13 C1 -18.9(3)
C11 C12 C13 C1 161.3(2)
N1 C1 C13 C12 50.2(3)
C2 C1 C13 C12 169.8(2)
C2 C3 C15 C20 97.9(3)
C4 C3 C15 C20 -139.4(3)
C2 C3 C15 C16 -80.5(3)
C4 C3 C15 C16 42.2(3)
C20 C15 C16 C17 -0.5(4)
C3 C15 C16 C17 177.9(3)
C15 C16 C17 C18 -0.1(4)
C16 C17 C18 C19 0.7(4)
C16 C17 C18 Br1 -179.3(2)
C17 C18 C19 C20 -0.6(5)
Br1 C18 C19 C20 179.4(2)
C16 C15 C20 C19 0.6(4)
C3 C15 C20 C19 -177.9(3)
C18 C19 C20 C15 -0.1(5)
